data_2007758
loop_
_publ_author_name
'Chun-Ying, Duan'
'Xiao-Zeng, You'
T.C.W.Mak

_publ_section_title
;Bis[\m-(di-2-pyridyl ketone
 thiosemicarbazonato-<i>N</i>^1^,<i>N</i>'',<i>S</i>:<i>N</i>')]bis[(isothiocyanato-<i>N</i>)copper(II)]
 Bis(dimethylformamide) Solvate
;
_journal_issue 10
_journal_name_full 'Acta Crystallographica Section C'
_journal_page_first 1395
_journal_page_last 1397
_journal_paper_doi 10.1107/S0108270198004843
_journal_volume 54
_journal_year 1998
_chemical_formula_iupac '[Cu2 (NCS)2 (C12 H10 N5 S)2] , 2C3 H7 NO'
_chemical_formula_sum 'C32 H34 Cu2 N14 O2 S4'
_chemical_formula_weight 902.07
_chemical_name_systematic
;
 ?
;
_space_group_IT_number 14
_symmetry_cell_setting monoclinic
_symmetry_space_group_name_Hall '-P 2yn'
_symmetry_space_group_name_H-M 'P 1 21/n 1'
_audit_creation_method SHELXL
_cell_angle_alpha 90.00
_cell_angle_beta 101.27(3)
_cell_angle_gamma 90.00
_cell_formula_units_Z 2
_cell_length_a 8.340(2)
_cell_length_b 11.600(2)
_cell_length_c 20.898(3)
_cell_measurement_reflns_used 240
_cell_measurement_temperature 293(2)
_cell_measurement_theta_max 27.6
_cell_measurement_theta_min 1.0
_cell_volume 1982.8(7)
_computing_cell_refinement Biotex
_computing_data_collection 'Biotex (Krause & Phillips, 1992)'
_computing_data_reduction Biotex
_computing_molecular_graphics SHELXTL
_computing_publication_material SHELXTL
_computing_structure_refinement SHELXTL
_computing_structure_solution 'SHELXTL (Siemens,1995)'
_diffrn_ambient_temperature 293(2)
_diffrn_measurement_device 'Rigaku RAXIS IIC imaging-plate'
_diffrn_measurement_method 'Oscillation IP photo'
_diffrn_radiation_monochromator graphite
_diffrn_radiation_source 'rotating-anode generator'
_diffrn_radiation_type MoK\a
_diffrn_radiation_wavelength 0.71073
_diffrn_reflns_av_R_equivalents 0.0274
_diffrn_reflns_av_sigmaI/netI 0.0523
_diffrn_reflns_limit_h_max 10
_diffrn_reflns_limit_h_min 0
_diffrn_reflns_limit_k_max 14
_diffrn_reflns_limit_k_min -14
_diffrn_reflns_limit_l_max 25
_diffrn_reflns_limit_l_min -26
_diffrn_reflns_number 6725
_diffrn_reflns_theta_max 26.74
_diffrn_reflns_theta_min 2.65
_exptl_absorpt_coefficient_mu 1.333
_exptl_absorpt_correction_T_max 0.84
_exptl_absorpt_correction_T_min 0.56
_exptl_absorpt_correction_type 'multi-scan (ABSCOR; Higashi, 1995)'
_exptl_crystal_colour 'dark blue'
_exptl_crystal_density_diffrn 1.511
_exptl_crystal_density_meas ?
_exptl_crystal_description prism
_exptl_crystal_F_000 924
_exptl_crystal_size_max 0.36
_exptl_crystal_size_mid 0.32
_exptl_crystal_size_min 0.18
_refine_diff_density_max 0.304
_refine_diff_density_min -0.502
_refine_ls_extinction_method none
_refine_ls_goodness_of_fit_all 1.118
_refine_ls_goodness_of_fit_obs 1.176
_refine_ls_hydrogen_treatment H_atoms_riding
_refine_ls_matrix_type full
_refine_ls_number_parameters 244
_refine_ls_number_reflns 3717
_refine_ls_number_restraints 0
_refine_ls_restrained_S_all 1.229
_refine_ls_restrained_S_obs 1.176
_refine_ls_R_factor_all 0.0535
_refine_ls_R_factor_obs 0.0396
_refine_ls_shift/esd_max 0.001
_refine_ls_shift/esd_mean 0.000
_refine_ls_structure_factor_coef Fsqd
_refine_ls_weighting_details 'w = 1/[\s^2^(Fo^2^)+(0.0500P)^2^] where P=(Fo^2^+2Fc^2^)/3'
_refine_ls_weighting_scheme calc
_refine_ls_wR_factor_all 0.1207
_refine_ls_wR_factor_obs 0.1033
_reflns_number_observed 3016
_reflns_number_total 3719
_reflns_observed_criterion >2sigma(I)
_cod_data_source_file sk1117.cif
_cod_data_source_block dcua2
_cod_depositor_comments
;
The following automatic conversions were performed:

'_exptl_crystal_density_meas' value 'not_measured' was changed to '?'
- the value is perceived as not measured.

Automatic conversion script
Id: cif_fix_values 3008 2015-01-20 13:52:24Z robertas 

The following automatic conversions were performed:

'_refine_ls_weighting_scheme' value 'calc w =
1/[\s^2^(Fo^2^)+(0.0500P)^2^] where P=(Fo^2^+2Fc^2^)/3' was changed
to 'calc'. New tag '_refine_ls_weighting_details' was created. The
value of the new tag was set to 'w = 1/[\s^2^(Fo^2^)+(0.0500P)^2^]
where P=(Fo^2^+2Fc^2^)/3'.

Automatic conversion script
Id: cif_fix_values 3143 2015-03-26 13:38:13Z robertas 

2017-06-17
Formula fixed to be consistent with given Z value.                 miguel
;
_cod_original_formula_sum 'C16 H17 Cu N7 O S2'
_cod_original_sg_symbol_H-M 'P 21/n'
_cod_database_code 2007758

loop_
_symmetry_equiv_pos_as_xyz
'x, y, z'
'-x+1/2, y+1/2, -z+1/2'
'-x, -y, -z'
'x-1/2, -y-1/2, z-1/2'

loop_
_atom_site_aniso_label
_atom_site_aniso_U_11
_atom_site_aniso_U_22
_atom_site_aniso_U_33
_atom_site_aniso_U_12
_atom_site_aniso_U_13
_atom_site_aniso_U_23
Cu1 0.0575(2) 0.0530(3) 0.0324(2) 0.00424(14) -0.00233(13) 0.00239(14)
S1 0.0908(5) 0.0659(6) 0.0313(4) 0.0148(4) -0.0018(3) -0.0036(3)
S2 0.0640(5) 0.1224(9) 0.0545(5) 0.0344(5) 0.0098(4) 0.0150(5)
N1 0.091(2) 0.064(2) 0.0364(13) 0.0214(14) 0.0058(11) -0.0062(12)
N2 0.0567(12) 0.046(2) 0.0344(11) 0.0066(10) 0.0058(8) 0.0000(10)
N3 0.0476(10) 0.0453(14) 0.0330(11) -0.0028(9) 0.0020(8) -0.0010(9)
N4 0.0510(12) 0.048(2) 0.0405(12) 0.0032(9) 0.0005(9) 0.0028(10)
N5 0.0546(11) 0.0453(15) 0.0330(11) 0.0024(9) 0.0025(8) 0.0013(9)
N6 0.0638(14) 0.072(2) 0.0459(14) 0.0043(13) -0.0076(11) 0.0021(13)
C1 0.0567(14) 0.054(2) 0.0371(13) -0.0002(12) 0.0030(10) -0.0032(12)
C2 0.0463(12) 0.042(2) 0.0354(13) -0.0023(10) 0.0052(9) 0.0007(11)
C3 0.066(2) 0.057(2) 0.053(2) 0.0117(14) -0.0022(13) 0.0046(15)
C4 0.065(2) 0.055(2) 0.069(2) 0.0142(14) 0.0053(14) -0.001(2)
C5 0.062(2) 0.061(2) 0.058(2) 0.0093(14) 0.0158(13) -0.004(2)
C6 0.056(2) 0.053(2) 0.047(2) 0.0039(12) 0.0139(12) 0.0040(13)
C7 0.0418(12) 0.044(2) 0.0391(13) -0.0029(10) 0.0041(9) 0.0038(11)
C8 0.067(2) 0.062(2) 0.0350(14) 0.0033(14) 0.0016(11) 0.0045(13)
C9 0.079(2) 0.058(2) 0.041(2) 0.0085(15) 0.0106(12) 0.0161(14)
C10 0.082(2) 0.046(2) 0.058(2) -0.0015(15) 0.0130(14) 0.0132(14)
C11 0.068(2) 0.047(2) 0.050(2) -0.0064(13) 0.0056(12) 0.0032(13)
C12 0.0493(12) 0.045(2) 0.0341(13) 0.0053(11) 0.0099(9) 0.0016(11)
C13 0.061(2) 0.058(2) 0.0286(12) 0.0028(12) 0.0048(11) -0.0017(12)
O1 0.124(2) 0.083(2) 0.059(2) 0.009(2) -0.0066(14) -0.0033(15)
N7 0.080(2) 0.072(2) 0.054(2) 0.0215(14) 0.0109(13) -0.0016(14)
C14 0.072(2) 0.093(3) 0.071(2) 0.017(2) 0.009(2) 0.013(2)
C15 0.180(5) 0.216(7) 0.081(3) 0.134(5) -0.017(3) -0.027(4)
C16 0.211(6) 0.209(7) 0.065(3) 0.106(5) 0.022(3) -0.020(4)

loop_
_atom_site_label
_atom_site_fract_x
_atom_site_fract_y
_atom_site_fract_z
_atom_site_U_iso_or_equiv
_atom_site_thermal_displace_type
_atom_site_calc_flag
_atom_site_refinement_flags
_atom_site_occupancy
_atom_site_disorder_group
_atom_site_type_symbol
Cu1 0.20620(4) 0.54262(3) 0.109933(14) 0.04916(14) Uani d . 1 . Cu
S1 0.11201(10) 0.68476(8) 0.16758(3) 0.0645(2) Uani d . 1 . S
S2 0.68815(10) 0.40956(11) 0.24325(4) 0.0806(3) Uani d . 1 . S
N1 -0.0646(3) 0.8566(2) 0.10926(11) 0.0645(7) Uani d . 1 . N
H1A -0.1120(3) 0.8973(2) 0.07659(11) 0.077 Uiso calc R 1 . H
H1B -0.0705(3) 0.8769(2) 0.14830(11) 0.077 Uiso calc R 1 . H
N2 0.0225(3) 0.7358(2) 0.03797(10) 0.0461(5) Uani d . 1 . N
N3 0.1087(2) 0.6389(2) 0.03370(9) 0.0427(5) Uani d . 1 . N
N4 0.2800(3) 0.4513(2) 0.03755(10) 0.0475(5) Uani d . 1 . N
N5 -0.0411(2) 0.6132(2) -0.13039(10) 0.0451(5) Uani d . 1 . N
N6 0.3903(3) 0.4917(3) 0.17812(12) 0.0630(7) Uani d . 1 . N
C1 0.0181(3) 0.7623(3) 0.09942(12) 0.0501(7) Uani d . 1 . C
C2 0.1318(3) 0.6028(2) -0.02301(12) 0.0416(6) Uani d . 1 . C
C3 0.3727(3) 0.3563(3) 0.04340(15) 0.0602(8) Uani d . 1 . C
H3A 0.4069(3) 0.3242(3) 0.08457(15) 0.072 Uiso calc R 1 . H
C4 0.4193(4) 0.3046(3) -0.0093(2) 0.0639(8) Uani d . 1 . C
H4A 0.4833(4) 0.2383(3) -0.0038(2) 0.077 Uiso calc R 1 . H
C5 0.3694(3) 0.3526(3) -0.07043(15) 0.0599(8) Uani d . 1 . C
H5B 0.4005(3) 0.3193(3) -0.10662(15) 0.072 Uiso calc R 1 . H
C6 0.2736(3) 0.4501(3) -0.07746(14) 0.0515(7) Uani d . 1 . C
H6A 0.2393(3) 0.4835(3) -0.11831(14) 0.062 Uiso calc R 1 . H
C7 0.2286(3) 0.4981(2) -0.02244(12) 0.0422(6) Uani d . 1 . C
C8 -0.0817(3) 0.6647(3) -0.18831(13) 0.0559(7) Uani d . 1 . C
H8A -0.1607(3) 0.6297(3) -0.21991(13) 0.067 Uiso calc R 1 . H
C9 -0.0144(4) 0.7661(3) -0.20435(14) 0.0597(8) Uani d . 1 . C
H9A -0.0453(4) 0.7971(3) -0.24598(14) 0.072 Uiso calc R 1 . H
C10 0.0993(4) 0.8211(3) -0.1579(2) 0.0622(8) Uani d . 1 . C
H10A 0.1468(4) 0.8900(3) -0.1673(2) 0.075 Uiso calc R 1 . H
C11 0.1412(3) 0.7713(3) -0.09671(14) 0.0557(7) Uani d . 1 . C
H11A 0.2144(3) 0.8078(3) -0.06364(14) 0.067 Uiso calc R 1 . H
C12 0.0725(3) 0.6659(2) -0.08534(11) 0.0425(6) Uani d . 1 . C
C13 0.5137(3) 0.4573(3) 0.20562(12) 0.0498(7) Uani d . 1 . C
O1 -0.2461(3) 0.9915(2) 0.00276(13) 0.0919(8) Uani d . 1 . O
N7 -0.3468(3) 0.9768(3) -0.10482(13) 0.0690(8) Uani d . 1 . N
C14 -0.2463(4) 0.9505(4) -0.0502(2) 0.0790(11) Uani d . 1 . C
H14A -0.1676(4) 0.8948(4) -0.0527(2) 0.095 Uiso calc R 1 . H
C15 -0.4586(7) 1.0684(5) -0.1067(2) 0.165(3) Uani d . 1 . C
H15A -0.5221(7) 1.0757(5) -0.1501(2) 0.248 Uiso calc R 1 . H
H15B -0.3999(7) 1.1388(5) -0.0946(2) 0.248 Uiso calc R 1 . H
H15C -0.5299(7) 1.0532(5) -0.0768(2) 0.248 Uiso calc R 1 . H
C16 -0.3451(8) 0.9254(6) -0.1667(2) 0.162(3) Uani d . 1 . C
H16A -0.4300(8) 0.9588(6) -0.1991(2) 0.243 Uiso calc R 1 . H
H16B -0.3631(8) 0.8440(6) -0.1643(2) 0.243 Uiso calc R 1 . H
H16C -0.2410(8) 0.9389(6) -0.1785(2) 0.243 Uiso calc R 1 . H

loop_
_atom_type_symbol
_atom_type_description
_atom_type_scat_dispersion_real
_atom_type_scat_dispersion_imag
_atom_type_scat_source
C C 0.0033 0.0016 'International Tables Vol C Tables 4.2.6.8 and 6.1.1.4'
H H 0.0000 0.0000 'International Tables Vol C Tables 4.2.6.8 and 6.1.1.4'
N N 0.0061 0.0033 'International Tables Vol C Tables 4.2.6.8 and 6.1.1.4'
O O 0.0106 0.0060 'International Tables Vol C Tables 4.2.6.8 and 6.1.1.4'
S S 0.1246 0.1234 'International Tables Vol C Tables 4.2.6.8 and 6.1.1.4'
Cu Cu 0.3201 1.2651 'International Tables Vol C Tables 4.2.6.8 and 6.1.1.4'

loop_
_geom_angle_atom_site_label_1
_geom_angle_atom_site_label_2
_geom_angle_atom_site_label_3
_geom_angle_site_symmetry_3
_geom_angle
_geom_angle_publ_flag
N6 Cu1 N3 . 152.66(10) yes
N6 Cu1 N4 . 94.31(10) yes
N3 Cu1 N4 . 80.35(9) yes
N6 Cu1 S1 . 97.79(9) yes
N3 Cu1 S1 . 83.54(7) yes
N4 Cu1 S1 . 163.16(7) yes
N6 Cu1 N5 3_565 92.22(10) yes
N3 Cu1 N5 3_565 114.47(8) yes
N4 Cu1 N5 3_565 90.45(9) yes
S1 Cu1 N5 3_565 100.69(6) yes
C1 S1 Cu1 . 95.07(10) ?
C1 N2 N3 . 111.9(2) ?
C2 N3 N2 . 120.2(2) ?
C2 N3 Cu1 . 116.0(2) ?
N2 N3 Cu1 . 123.8(2) ?
C3 N4 C7 . 119.1(2) ?
C3 N4 Cu1 . 127.8(2) ?
C7 N4 Cu1 . 113.0(2) ?
C8 N5 C12 . 116.8(2) ?
C8 N5 Cu1 3_565 117.0(2) ?
C12 N5 Cu1 3_565 125.2(2) ?
C13 N6 Cu1 . 164.2(2) ?
N2 C1 N1 . 116.9(2) ?
N2 C1 S1 . 125.4(2) ?
N1 C1 S1 . 117.6(2) ?
N3 C2 C7 . 116.1(2) ?
N3 C2 C12 . 123.6(2) ?
C7 C2 C12 . 120.3(2) ?
N4 C3 C4 . 122.4(3) ?
C3 C4 C5 . 118.9(3) ?
C6 C5 C4 . 119.6(3) ?
C5 C6 C7 . 119.0(3) ?
N4 C7 C6 . 121.1(3) ?
N4 C7 C2 . 114.6(2) ?
C6 C7 C2 . 124.3(2) ?
N5 C8 C9 . 124.2(3) ?
C8 C9 C10 . 118.9(3) ?
C9 C10 C11 . 118.2(3) ?
C10 C11 C12 . 119.2(3) ?
N5 C12 C11 . 122.5(2) ?
N5 C12 C2 . 117.2(2) ?
C11 C12 C2 . 120.2(2) ?
N6 C13 S2 . 179.1(3) ?
C14 N7 C15 . 120.4(3) ?
C14 N7 C16 . 125.0(4) ?
C15 N7 C16 . 114.4(3) ?
O1 C14 N7 . 126.4(4) ?

loop_
_geom_bond_atom_site_label_1
_geom_bond_atom_site_label_2
_geom_bond_site_symmetry_2
_geom_bond_distance
_geom_bond_publ_flag
Cu1 N6 . 1.970(2) yes
Cu1 N3 . 1.985(2) yes
Cu1 N4 . 2.038(2) yes
Cu1 S1 . 2.2708(9) yes
Cu1 N5 3_565 2.361(2) yes
S1 C1 . 1.737(3) yes
S2 C13 . 1.611(3) ?
N1 C1 . 1.330(4) yes
N2 C1 . 1.328(3) yes
N2 N3 . 1.347(3) yes
N3 C2 . 1.306(3) yes
N4 C3 . 1.338(4) ?
N4 C7 . 1.356(3) ?
N5 C8 . 1.333(3) ?
N5 C12 . 1.345(3) ?
N5 Cu1 3_565 2.361(2) ?
N6 C13 . 1.148(3) ?
C2 C7 . 1.457(4) ?
C2 C12 . 1.491(3) ?
C3 C4 . 1.374(4) ?
C4 C5 . 1.382(4) ?
C5 C6 . 1.376(4) ?
C6 C7 . 1.393(4) ?
C8 C9 . 1.373(4) ?
C9 C10 . 1.375(4) ?
C10 C11 . 1.384(4) ?
C11 C12 . 1.390(4) ?
O1 C14 . 1.204(4) ?
N7 C14 . 1.313(4) ?
N7 C15 . 1.409(5) ?
N7 C16 . 1.428(5) ?
